data_1536859
loop_
_publ_author_name
'Komm, T.'
'Schleid, T.'

_publ_section_title
;
 Y (P S4): An unusual A B X4 compoumd with a Pt S-related crystal
 structure
;
_journal_name_full 'Zeitschrift fuer Anorganische und Allgemeine Chemie'
_journal_page_first 1544
_journal_page_last 1546
_journal_volume 630
_journal_year 2004
_chemical_formula_sum 'P S4 Y'
_chemical_name_systematic 'Y (P S4)'
_space_group_IT_number 142
_symmetry_space_group_name_Hall '-I 4bd 2c'
_symmetry_space_group_name_H-M 'I 41/a c d :2'
_cell_angle_alpha 90
_cell_angle_beta 90
_cell_angle_gamma 90
_cell_formula_units_Z 16
_cell_length_a 10.6572
_cell_length_b 10.6572
_cell_length_c 18.9923
_cell_volume 2157.068
_citation_journal_id_ASTM ZAACAB
_cod_data_source_file Komm_ZAACAB_2004_1709.cif
_cod_data_source_block P1S4Y1
_cod_original_formula_sum 'P1 S4 Y1'
_cod_database_code 1536859

loop_
_symmetry_equiv_pos_as_xyz
x,y,z
-y+1/4,x+3/4,z+1/4
-x+1/2,-y,z+1/2
y+1/4,-x+1/4,z+3/4
x,-y,-z+1/2
y+1/4,x+3/4,-z+3/4
-x+1/2,y,-z
-y+1/4,-x+1/4,-z+1/4
-x,-y,-z
y-1/4,-x-3/4,-z-1/4
x-1/2,y,-z-1/2
-y-1/4,x-1/4,-z-3/4
-x,y,z-1/2
-y-1/4,-x-3/4,z-3/4
x-1/2,-y,z
y-1/4,x-1/4,z-1/4
x+1/2,y+1/2,z+1/2
-y+3/4,x+5/4,z+3/4
-x+1,-y+1/2,z+1
y+3/4,-x+3/4,z+5/4
x+1/2,-y+1/2,-z+1
y+3/4,x+5/4,-z+5/4
-x+1,y+1/2,-z+1/2
-y+3/4,-x+3/4,-z+3/4
-x+1/2,-y+1/2,-z+1/2
y+1/4,-x-1/4,-z+1/4
x,y+1/2,-z
-y+1/4,x+1/4,-z-1/4
-x+1/2,y+1/2,z
-y+1/4,-x-1/4,z-1/4
x,-y+1/2,z+1/2
y+1/4,x+1/4,z+1/4

loop_
_atom_site_label
_atom_site_type_symbol
_atom_site_fract_x
_atom_site_fract_y
_atom_site_fract_z
_atom_site_occupancy
_atom_site_U_iso_or_equiv
S1 S-2 0.25469 0.3181 0.08896 1 0.0
S2 S-2 0.08792 0.11184 0.00374 1 0.0
Y1 Y+3 0 0.25 0.125 1 0.0
Y2 Y+3 0 0.25 0.375 1 0.0
P1 P+5 0.03757 0 0.25 1 0.0
